data_7244523
loop_
_publ_author_name
'Maiti, Debajit'
'Das, Ranajit'
'Prabakar, Tejas'
'Sen, Subhabrata'

_publ_section_title
;
 Blue LED induced solvent-free multicomponent reactions among aryl
 diazoacetates, pyridine derivatives and maleimides: direct eco-friendly
 synthesis of densely functionalized itaconimides
;
_journal_issue 7
_journal_name_full 'Green Chemistry'
_journal_page_first 3001
_journal_page_last 3008
_journal_paper_doi 10.1039/D1GC03546K
_journal_volume 24
_journal_year 2022
_chemical_formula_moiety 'C26 H25 N3 O6'
_chemical_formula_sum 'C26 H25 N3 O6'
_chemical_formula_weight 475.49
_space_group_crystal_system orthorhombic
_space_group_IT_number 61
_space_group_name_Hall '-P 2ac 2ab'
_space_group_name_H-M_alt 'P b c a'
_atom_sites_solution_hydrogens geom
_audit_creation_method SHELXL-2017/1
_audit_update_record
;
2021-09-17 deposited with the CCDC.	2022-02-24 downloaded from the CCDC.
;
_cell_angle_alpha 90
_cell_angle_beta 90
_cell_angle_gamma 90
_cell_formula_units_Z 8
_cell_length_a 12.6825(3)
_cell_length_b 14.3250(4)
_cell_length_c 26.5675(6)
_cell_measurement_reflns_used 4934
_cell_measurement_temperature 297(2)
_cell_measurement_theta_max 26.397
_cell_measurement_theta_min 2.78
_cell_volume 4826.7(2)
_computing_cell_refinement 'Bruker SAINT'
_computing_data_collection 'Bruker APEX2'
_computing_data_reduction 'Bruker SAINT'
_computing_molecular_graphics 'Bruker SHELXTL'
_computing_publication_material 'Bruker SHELXTL'
_computing_structure_refinement 'SHELXL-2017/1 (Sheldrick, 2017)'
_computing_structure_solution 'SHELXT 2018/2 (Sheldrick, 2018)'
_diffrn_ambient_temperature 297(2)
_diffrn_measured_fraction_theta_full 0.998
_diffrn_measured_fraction_theta_max 0.997
_diffrn_measurement_device_type 'Bruker PHOTON100 CMOS'
_diffrn_measurement_method '\f and \w scans'
_diffrn_radiation_type MoK\a
_diffrn_radiation_wavelength 0.71073
_diffrn_reflns_av_R_equivalents 0.0634
_diffrn_reflns_av_unetI/netI 0.0296
_diffrn_reflns_Laue_measured_fraction_full 0.998
_diffrn_reflns_Laue_measured_fraction_max 0.997
_diffrn_reflns_limit_h_max 15
_diffrn_reflns_limit_h_min -15
_diffrn_reflns_limit_k_max 16
_diffrn_reflns_limit_k_min -17
_diffrn_reflns_limit_l_max 33
_diffrn_reflns_limit_l_min -31
_diffrn_reflns_number 50005
_diffrn_reflns_point_group_measured_fraction_full 0.998
_diffrn_reflns_point_group_measured_fraction_max 0.997
_diffrn_reflns_theta_full 25.242
_diffrn_reflns_theta_max 26.397
_diffrn_reflns_theta_min 2.278
_diffrn_source X-ray
_exptl_absorpt_coefficient_mu 0.094
_exptl_absorpt_correction_T_max 0.992
_exptl_absorpt_correction_T_min 0.986
_exptl_absorpt_correction_type multi-scan
_exptl_absorpt_process_details SADABS
_exptl_crystal_colour colourless
_exptl_crystal_density_diffrn 1.309
_exptl_crystal_description Needle
_exptl_crystal_F_000 2000
_exptl_crystal_size_max 0.194
_exptl_crystal_size_mid 0.121
_exptl_crystal_size_min 0.089
_refine_diff_density_max 1.450
_refine_diff_density_min -0.800
_refine_diff_density_rms 0.081
_refine_ls_extinction_coef 0.0034(16)
_refine_ls_extinction_expression Fc^*^=kFc[1+0.001xFc^2^\l^3^/sin(2\q)]^-1/4^
_refine_ls_extinction_method 'SHELXL-2017/1 (Sheldrick 2017)'
_refine_ls_goodness_of_fit_ref 1.068
_refine_ls_hydrogen_treatment constr
_refine_ls_matrix_type full
_refine_ls_number_parameters 297
_refine_ls_number_reflns 4921
_refine_ls_number_restraints 0
_refine_ls_restrained_S_all 1.068
_refine_ls_R_factor_all 0.1499
_refine_ls_R_factor_gt 0.1071
_refine_ls_shift/su_max 0.000
_refine_ls_shift/su_mean 0.000
_refine_ls_structure_factor_coef Fsqd
_refine_ls_weighting_details 'w=1/[\s^2^(Fo^2^)+(0.1491P)^2^+12.4193P] where P=(Fo^2^+2Fc^2^)/3'
_refine_ls_weighting_scheme calc
_refine_ls_wR_factor_gt 0.2880
_refine_ls_wR_factor_ref 0.3348
_reflns_Friedel_coverage 0.000
_reflns_number_gt 3233
_reflns_number_total 4921
_reflns_threshold_expression 'I > 2\s(I)'
_cod_data_source_file d1gc03546k2.cif
_cod_data_source_block mo_MAL_TOL_1_0m_a
_cod_depositor_comments
;
The following automatic conversions were performed:

data item '_exptl_absorpt_correction_type' value 'Multi-Scan' was
changed to 'multi-scan' in accordance with the
/home/data/users/saulius/crontab/automatic-downloads/rss-feeds/RSC/lib/dictionaries/cif_core.dic
dictionary named 'cif_core.dic' version 2.4.2 last updated on
2011-04-26.

Automatic conversion script
Id: cif_fix_values 7556 2019-12-06 15:28:31Z antanas 

 Adding full bibliography for 7244523.cif.
;
_cod_database_code 7244523
_shelx_shelxl_version_number 2017/1
_shelx_space_group_comment
;
The symmetry employed for this shelxl refinement is uniquely defined
by the following loop, which should always be used as a source of
symmetry information in preference to the above space-group names.
They are only intended as comments.
;

loop_
_space_group_symop_operation_xyz
'x, y, z'
'-x+1/2, -y, z+1/2'
'-x, y+1/2, -z+1/2'
'x+1/2, -y+1/2, -z'
'-x, -y, -z'
'x-1/2, y, -z-1/2'
'x, -y-1/2, z-1/2'
'-x-1/2, y-1/2, z'

loop_
_atom_site_label
_atom_site_type_symbol
_atom_site_fract_x
_atom_site_fract_y
_atom_site_fract_z
_atom_site_U_iso_or_equiv
_atom_site_adp_type
_atom_site_occupancy
_atom_site_site_symmetry_order
_atom_site_calc_flag
_atom_site_refinement_flags_posn
_atom_site_refinement_flags_adp
_atom_site_refinement_flags_occupancy
_atom_site_disorder_assembly
_atom_site_disorder_group
O3 O 0.5896(3) 0.4397(3) 0.35048(13) 0.0584(9) Uani 1 1 d . . . . .
O2 O 0.4252(3) 0.3061(3) 0.46704(14) 0.0753(9) Uani 1 1 d . . . . .
O4 O 0.3819(3) 0.5784(3) 0.46763(13) 0.0626(10) Uani 1 1 d . . . . .
O5 O 0.1663(3) 0.5103(3) 0.49075(14) 0.0641(10) Uani 1 1 d . . . . .
N2 N 0.5052(3) 0.5187(2) 0.41335(13) 0.0425(9) Uani 1 1 d . . . . .
N1 N 0.5595(3) 0.2427(3) 0.42114(15) 0.0539(10) Uani 1 1 d . . . . .
O6 O 0.1458(4) 0.6063(3) 0.42490(16) 0.0842(14) Uani 1 1 d . . . . .
N3 N 0.3773(4) 0.5229(3) 0.30193(16) 0.0643(12) Uani 1 1 d . . . . .
C10 C 0.3357(3) 0.4609(3) 0.40620(15) 0.0400(9) Uani 1 1 d . . . . .
C6 C 0.4025(3) 0.4094(3) 0.36673(15) 0.0402(9) Uani 1 1 d . . . . .
C7 C 0.5102(3) 0.4561(3) 0.37397(15) 0.0410(9) Uani 1 1 d . . . . .
C9 C 0.4053(4) 0.5259(4) 0.4338(2) 0.0625(10) Uani 1 1 d . . . . .
C5 C 0.4626(4) 0.2853(3) 0.42701(15) 0.0444(10) Uani 1 1 d . . . . .
C11 C 0.2310(4) 0.4619(3) 0.41160(16) 0.0443(10) Uani 1 1 d . . . . .
C4 C 0.4148(4) 0.3030(3) 0.37563(15) 0.0427(10) Uani 1 1 d . . . . .
H25 H 0.345439 0.273135 0.373765 0.051 Uiso 1 1 calc R U . . .
C15 C 0.1564(3) 0.3999(3) 0.38475(17) 0.0450(10) Uani 1 1 d . . . . .
C26 C 0.3596(4) 0.4342(4) 0.31450(19) 0.0595(10) Uani 1 1 d . . . . .
C21 C 0.1517(4) 0.3053(3) 0.39611(17) 0.0486(11) Uani 1 1 d . . . . .
H13 H 0.194151 0.280845 0.421396 0.058 Uiso 1 1 calc R U . . .
C8 C 0.5945(6) 0.5731(5) 0.4302(3) 0.0890(15) Uani 1 1 d . . . . .
H00A H 0.570059 0.630185 0.445058 0.134 Uiso 1 1 calc R U . . .
H00B H 0.639048 0.587168 0.401939 0.134 Uiso 1 1 calc R U . . .
H00C H 0.633724 0.538070 0.454613 0.134 Uiso 1 1 calc R U . . .
C12 C 0.1785(4) 0.5361(3) 0.4430(2) 0.0546(12) Uani 1 1 d . . . . .
C18 C 0.0178(4) 0.2815(4) 0.33239(18) 0.0526(11) Uani 1 1 d . . . . .
C3 C 0.4914(4) 0.2528(3) 0.33982(17) 0.0521(11) Uani 1 1 d . . . . .
H00D H 0.457738 0.198912 0.324656 0.063 Uiso 1 1 calc R U . . .
H24 H 0.514376 0.294561 0.313253 0.063 Uiso 1 1 calc R U . . .
C22 C 0.3023(4) 0.3745(4) 0.28479(17) 0.0542(12) Uani 1 1 d . . . . .
H23 H 0.292084 0.312736 0.294433 0.065 Uiso 1 1 calc R U . . .
C20 C 0.0839(4) 0.2478(4) 0.36989(18) 0.0534(12) Uani 1 1 d . . . . .
H14 H 0.082461 0.184426 0.377546 0.064 Uiso 1 1 calc R U . . .
C16 C 0.0903(4) 0.4342(4) 0.3473(2) 0.0593(13) Uani 1 1 d . . . . .
H19 H 0.091232 0.497578 0.339788 0.071 Uiso 1 1 calc R U . . .
C17 C 0.0234(4) 0.3759(4) 0.3212(2) 0.0611(13) Uani 1 1 d . . . . .
H18 H -0.018613 0.400185 0.295679 0.073 Uiso 1 1 calc R U . . .
C2 C 0.5822(4) 0.2235(4) 0.3712(2) 0.0620(14) Uani 1 1 d . . . . .
C23 C 0.2601(4) 0.4077(5) 0.24021(19) 0.0675(15) Uani 1 1 d . . . . .
H22 H 0.220614 0.368429 0.219673 0.081 Uiso 1 1 calc R U . . .
C19 C -0.0582(5) 0.2169(4) 0.3061(2) 0.0673(14) Uani 1 1 d . . . . .
H15 H -0.040524 0.153335 0.313843 0.101 Uiso 1 1 calc R U . . .
H17 H -0.053853 0.226421 0.270387 0.101 Uiso 1 1 calc R U . . .
H16 H -0.128708 0.229752 0.317310 0.101 Uiso 1 1 calc R U . . .
C25 C 0.3363(4) 0.5532(4) 0.25813(18) 0.0595(10) Uani 1 1 d . . . . .
H20 H 0.348831 0.614655 0.248546 0.071 Uiso 1 1 calc R U . . .
C24 C 0.2765(5) 0.4973(5) 0.2267(2) 0.0792(18) Uani 1 1 d . . . . .
H21 H 0.248258 0.520930 0.196999 0.095 Uiso 1 1 calc R U . . .
C27 C 0.6271(6) 0.2196(5) 0.4631(2) 0.0844(19) Uani 1 1 d . . . . .
H26 H 0.619866 0.266227 0.488852 0.127 Uiso 1 1 calc R U . . .
H28 H 0.699037 0.217317 0.452000 0.127 Uiso 1 1 calc R U . . .
H27 H 0.607215 0.159812 0.476477 0.127 Uiso 1 1 calc R U . . .
C13 C 0.1169(5) 0.5805(4) 0.52311(19) 0.0625(10) Uani 1 1 d . . . . .
H9 H 0.132606 0.642415 0.510337 0.075 Uiso 1 1 calc R U . . .
H8 H 0.040966 0.572321 0.522684 0.075 Uiso 1 1 calc R U . . .
C14 C 0.1539(6) 0.5724(6) 0.5723(2) 0.0890(15) Uani 1 1 d . . . . .
H12 H 0.147546 0.508783 0.583219 0.134 Uiso 1 1 calc R U . . .
H10 H 0.113013 0.611920 0.594058 0.134 Uiso 1 1 calc R U . . .
H11 H 0.226546 0.591046 0.573618 0.134 Uiso 1 1 calc R U . . .
O1 O 0.6636(3) 0.1867(3) 0.35715(14) 0.0753(9) Uani 1 1 d . . . . .

loop_
_atom_site_aniso_label
_atom_site_aniso_U_11
_atom_site_aniso_U_22
_atom_site_aniso_U_33
_atom_site_aniso_U_23
_atom_site_aniso_U_13
_atom_site_aniso_U_12
O3 0.0481(18) 0.068(2) 0.059(2) -0.0146(17) 0.0122(16) -0.0072(16)
O2 0.083(2) 0.081(2) 0.0622(16) -0.0094(14) 0.0044(14) 0.0201(16)
O4 0.068(2) 0.060(2) 0.060(2) -0.0223(17) 0.0144(17) -0.0097(17)
O5 0.064(2) 0.066(2) 0.063(2) -0.0093(18) 0.0189(18) 0.0090(18)
N2 0.0423(19) 0.045(2) 0.0405(18) -0.0025(15) 0.0009(15) -0.0063(15)
N1 0.059(2) 0.050(2) 0.053(2) 0.0014(18) -0.0106(19) 0.0072(19)
O6 0.113(3) 0.055(2) 0.085(3) -0.001(2) 0.002(2) 0.038(2)
N3 0.085(3) 0.055(2) 0.053(2) 0.013(2) -0.014(2) -0.006(2)
C10 0.046(2) 0.033(2) 0.042(2) 0.0025(16) 0.0026(18) -0.0006(17)
C6 0.043(2) 0.041(2) 0.037(2) -0.0021(17) 0.0010(17) -0.0007(17)
C7 0.047(2) 0.042(2) 0.034(2) 0.0038(16) 0.0020(18) -0.0004(18)
C9 0.065(2) 0.068(2) 0.055(2) -0.0093(18) 0.0082(17) 0.0083(19)
C5 0.063(3) 0.031(2) 0.040(2) -0.0020(16) 0.001(2) -0.0025(19)
C11 0.051(3) 0.036(2) 0.046(2) 0.0039(18) 0.0053(19) 0.0024(18)
C4 0.050(2) 0.039(2) 0.040(2) -0.0051(17) 0.0005(18) 0.0006(18)
C15 0.040(2) 0.041(2) 0.054(2) -0.0003(19) 0.0031(19) 0.0029(18)
C26 0.068(2) 0.061(2) 0.0489(19) 0.0101(16) -0.0068(17) 0.0019(18)
C21 0.052(3) 0.044(2) 0.050(2) 0.0087(19) 0.000(2) -0.002(2)
C8 0.091(3) 0.104(4) 0.071(3) -0.019(3) 0.001(2) 0.009(3)
C12 0.050(3) 0.047(3) 0.066(3) -0.008(2) 0.005(2) 0.004(2)
C18 0.049(3) 0.055(3) 0.054(3) 0.003(2) 0.004(2) -0.003(2)
C3 0.064(3) 0.049(3) 0.043(2) -0.011(2) 0.004(2) 0.007(2)
C22 0.052(3) 0.065(3) 0.046(2) -0.006(2) -0.002(2) -0.004(2)
C20 0.058(3) 0.045(2) 0.057(3) 0.011(2) -0.004(2) -0.007(2)
C16 0.050(3) 0.046(3) 0.082(4) 0.015(2) -0.009(2) 0.003(2)
C17 0.049(3) 0.063(3) 0.071(3) 0.012(3) -0.013(2) -0.003(2)
C2 0.061(3) 0.060(3) 0.066(3) -0.012(2) 0.004(2) 0.015(2)
C23 0.055(3) 0.095(4) 0.052(3) -0.005(3) -0.010(2) -0.002(3)
C19 0.072(3) 0.067(3) 0.064(3) 0.000(3) -0.013(3) -0.015(3)
C25 0.068(2) 0.061(2) 0.0489(19) 0.0101(16) -0.0068(17) 0.0019(18)
C24 0.073(4) 0.109(5) 0.056(3) 0.017(3) -0.012(3) 0.009(4)
C27 0.096(5) 0.079(4) 0.078(4) 0.005(3) -0.033(4) 0.017(4)
C13 0.065(2) 0.068(2) 0.055(2) -0.0093(18) 0.0082(17) 0.0083(19)
C14 0.091(3) 0.104(4) 0.071(3) -0.019(3) 0.001(2) 0.009(3)
O1 0.083(2) 0.081(2) 0.0622(16) -0.0094(14) 0.0044(14) 0.0201(16)

loop_
_atom_type_symbol
_atom_type_description
_atom_type_scat_dispersion_real
_atom_type_scat_dispersion_imag
_atom_type_scat_source
C C 0.0033 0.0016 'International Tables Vol C Tables 4.2.6.8 and 6.1.1.4'
H H 0.0000 0.0000 'International Tables Vol C Tables 4.2.6.8 and 6.1.1.4'
N N 0.0061 0.0033 'International Tables Vol C Tables 4.2.6.8 and 6.1.1.4'
O O 0.0106 0.0060 'International Tables Vol C Tables 4.2.6.8 and 6.1.1.4'

loop_
_geom_angle_atom_site_label_1
_geom_angle_atom_site_label_2
_geom_angle_atom_site_label_3
_geom_angle
_geom_angle_site_symmetry_1
_geom_angle_site_symmetry_3
_geom_angle_publ_flag
C12 O5 C13 114.8(4) . . ?
C7 N2 C9 112.9(4) . . ?
C7 N2 C8 123.2(4) . . ?
C9 N2 C8 123.8(4) . . ?
C5 N1 C2 112.4(4) . . ?
C5 N1 C27 122.8(5) . . ?
C2 N1 C27 124.8(5) . . ?
C26 N3 C25 117.3(5) . . ?
C11 C10 C9 122.2(4) . . ?
C11 C10 C6 128.8(4) . . ?
C9 C10 C6 108.2(4) . . ?
C26 C6 C7 109.2(4) . . ?
C26 C6 C10 108.1(4) . . ?
C7 C6 C10 101.3(3) . . ?
C26 C6 C4 113.7(4) . . ?
C7 C6 C4 108.7(3) . . ?
C10 C6 C4 115.1(3) . . ?
O3 C7 N2 123.9(4) . . ?
O3 C7 C6 126.4(4) . . ?
N2 C7 C6 109.7(3) . . ?
O4 C9 N2 124.3(5) . . ?
O4 C9 C10 127.9(5) . . ?
N2 C9 C10 107.8(4) . . ?
O2 C5 N1 124.2(4) . . ?
O2 C5 C4 126.6(4) . . ?
N1 C5 C4 109.2(4) . . ?
C10 C11 C15 125.2(4) . . ?
C10 C11 C12 120.5(4) . . ?
C15 C11 C12 114.0(4) . . ?
C5 C4 C3 103.0(4) . . ?
C5 C4 C6 110.1(3) . . ?
C3 C4 C6 115.4(4) . . ?
C21 C15 C16 118.3(4) . . ?
C21 C15 C11 120.5(4) . . ?
C16 C15 C11 121.2(4) . . ?
N3 C26 C22 122.6(5) . . ?
N3 C26 C6 112.8(4) . . ?
C22 C26 C6 124.4(5) . . ?
C20 C21 C15 120.0(4) . . ?
O6 C12 O5 125.4(5) . . ?
O6 C12 C11 121.8(5) . . ?
O5 C12 C11 112.5(4) . . ?
C17 C18 C20 117.6(5) . . ?
C17 C18 C19 122.2(5) . . ?
C20 C18 C19 120.3(5) . . ?
C2 C3 C4 106.0(4) . . ?
C26 C22 C23 118.9(5) . . ?
C21 C20 C18 122.0(5) . . ?
C17 C16 C15 121.2(5) . . ?
C16 C17 C18 121.0(5) . . ?
O1 C2 N1 123.8(5) . . ?
O1 C2 C3 127.5(5) . . ?
N1 C2 C3 108.7(4) . . ?
C24 C23 C22 119.7(5) . . ?
N3 C25 C24 123.1(5) . . ?
C23 C24 C25 118.3(5) . . ?
C14 C13 O5 110.5(5) . . ?

loop_
_geom_bond_atom_site_label_1
_geom_bond_atom_site_label_2
_geom_bond_distance
_geom_bond_site_symmetry_2
_geom_bond_publ_flag
O3 C7 1.207(5) . ?
O2 C5 1.203(5) . ?
O4 C9 1.208(6) . ?
O5 C12 1.331(6) . ?
O5 C13 1.464(6) . ?
N2 C7 1.380(5) . ?
N2 C9 1.383(6) . ?
N2 C8 1.446(8) . ?
N1 C5 1.380(6) . ?
N1 C2 1.385(7) . ?
N1 C27 1.446(7) . ?
O6 C12 1.189(6) . ?
N3 C26 1.333(7) . ?
N3 C25 1.347(6) . ?
C10 C11 1.335(6) . ?
C10 C9 1.478(7) . ?
C10 C6 1.537(6) . ?
C6 C26 1.532(6) . ?
C6 C7 1.534(6) . ?
C6 C4 1.549(6) . ?
C5 C4 1.515(6) . ?
C11 C15 1.481(6) . ?
C11 C12 1.506(6) . ?
C4 C3 1.538(6) . ?
C15 C21 1.389(6) . ?
C15 C16 1.390(7) . ?
C26 C22 1.372(7) . ?
C21 C20 1.380(7) . ?
C18 C17 1.385(7) . ?
C18 C20 1.389(7) . ?
C18 C19 1.508(7) . ?
C3 C2 1.482(7) . ?
C22 C23 1.384(7) . ?
C16 C17 1.378(7) . ?
C2 O1 1.218(6) . ?
C23 C24 1.349(9) . ?
C25 C24 1.384(8) . ?
C13 C14 1.394(8) . ?
